data_7027493
loop_
_publ_author_name
'Domasevitch, Konstantin V.'
'Rusanova, Julia A.'
'Vassilyeva, Olga Yu.'
'Kokozay, Vladimir N.'
'Squattrito, Philip J.'
'Sieler, Joachim'
'Raithby, Paul R.'

_publ_section_title
;
 Extended multidecker sandwich architecture of Cs+--18-crown-6 complexes
 stabilized in the environment of novel large iodocuprate(I) clusters
 obtained from zerovalent copper
;
_journal_issue 17
_journal_name_full 'Journal of the Chemical Society, Dalton Transactions'
_journal_page_first 3087
_journal_paper_doi 10.1039/a903225h
_journal_year 1999
_chemical_formula_sum 'C28 H54 Cs Cu5 I6 N2 O12'
_chemical_formula_weight 1822.74
_chemical_name_systematic 'Compound 1'
_space_group_IT_number 2
_symmetry_cell_setting triclinic
_symmetry_space_group_name_Hall '-P 1'
_symmetry_space_group_name_H-M 'P -1'
_atom_sites_solution_hydrogens geom
_atom_sites_solution_primary direct
_atom_sites_solution_secondary difmap
_audit_creation_method SHELXL
_cell_angle_alpha 88.93(3)
_cell_angle_beta 89.58(3)
_cell_angle_gamma 82.31(3)
_cell_formula_units_Z 2
_cell_length_a 10.891(2)
_cell_length_b 10.959(2)
_cell_length_c 21.645(4)
_cell_measurement_temperature 293(2)
_cell_volume 2559.7(8)
_computing_cell_refinement 'MSC/AFC Diffractometer Control'
_computing_data_collection 'MSC/AFC Diffractometer Control'
_computing_data_reduction 'TEXSAN (Molecular Structure Corp.,1991)'
_computing_molecular_graphics 'SHELXTL-PLUS (Sheldrick, 1991)'
_computing_publication_material 'SHELXL-93 (Sheldrick, 1993)'
_computing_structure_refinement 'SHELXL-93 (Sheldrick, 1993)'
_computing_structure_solution 'SHELXS-86 (Sheldrick, 1990)'
_diffrn_ambient_temperature 293(2)
_diffrn_measurement_device 'Rigaku AFC6S diffractometer'
_diffrn_radiation_monochromator graphite
_diffrn_radiation_source 'fine-focus sealed tube'
_diffrn_radiation_type MoK\a
_diffrn_radiation_wavelength 0.71073
_diffrn_reflns_av_R_equivalents 0.0200
_diffrn_reflns_av_sigmaI/netI 0.0564
_diffrn_reflns_limit_h_max 12
_diffrn_reflns_limit_h_min -12
_diffrn_reflns_limit_k_max 0
_diffrn_reflns_limit_k_min -13
_diffrn_reflns_limit_l_max 25
_diffrn_reflns_limit_l_min -25
_diffrn_reflns_number 9530
_diffrn_reflns_theta_max 25.02
_diffrn_reflns_theta_min 1.88
_exptl_absorpt_coefficient_mu 6.410
_exptl_crystal_density_diffrn 2.365
_exptl_crystal_F_000 1700
_exptl_crystal_size_max 0.30
_exptl_crystal_size_mid 0.25
_exptl_crystal_size_min 0.20
_refine_ls_extinction_coef 0.0037(2)
_refine_ls_extinction_expression Fc^*^=kFc[1+0.001xFc^2^\l^3^/sin(2\q)]^-1/4^
_refine_ls_extinction_method SHELXL
_refine_ls_goodness_of_fit_all 0.915
_refine_ls_goodness_of_fit_obs 0.974
_refine_ls_matrix_type full
_refine_ls_number_parameters 518
_refine_ls_number_reflns 7772
_refine_ls_number_restraints 0
_refine_ls_restrained_S_all 1.049
_refine_ls_restrained_S_obs 0.974
_refine_ls_R_factor_all 0.0788
_refine_ls_R_factor_obs 0.0373
_refine_ls_shift/esd_max 0.009
_refine_ls_shift/esd_mean 0.001
_refine_ls_structure_factor_coef Fsqd
_refine_ls_weighting_details 'w=1/[\s^2^(Fo^2^)+(0.0787P)^2^+0.0000P] where P=(Fo^2^+2Fc^2^)/3'
_refine_ls_weighting_scheme calc
_refine_ls_wR_factor_all 0.1372
_refine_ls_wR_factor_obs 0.1022
_reflns_number_observed 5137
_reflns_number_total 7794
_reflns_observed_criterion >2sigma(I)
_cod_data_source_file 903225hsup1.cif
_cod_data_source_block Yulia3
_cod_depositor_comments
;
The following automatic conversions were performed:

'_symmetry_cell_setting' value 'Triclinic' changed to 'triclinic'
according to /home/saulius/struct/CIF-dictionaries/cif_core.dic
dictionary named 'cif_core.dic' version 2.4.2 from 2011-04-26.

Automatic conversion script
Id: cif_fix_values 1891 2012-01-12 08:04:46Z andrius 

The following automatic conversions were performed:

'_refine_ls_weighting_scheme' value 'calc
w=1/[\s^2^(Fo^2^)+(0.0787P)^2^+0.0000P] where P=(Fo^2^+2Fc^2^)/3' was
changed to 'calc'. New tag '_refine_ls_weighting_details' was
created. The value of the new tag was set to
'w=1/[\s^2^(Fo^2^)+(0.0787P)^2^+0.0000P] where P=(Fo^2^+2Fc^2^)/3'.

Automatic conversion script
Id: cif_fix_values 3143 2015-03-26 13:38:13Z robertas 
;
_cod_original_sg_symbol_H-M P-1
_cod_database_code 7027493

loop_
_symmetry_equiv_pos_as_xyz
'x, y, z'
'-x, -y, -z'

loop_
_atom_site_aniso_label
_atom_site_aniso_U_11
_atom_site_aniso_U_22
_atom_site_aniso_U_33
_atom_site_aniso_U_23
_atom_site_aniso_U_13
_atom_site_aniso_U_12
Cs1 0.0665(5) 0.0607(6) 0.0377(4) -0.0008(4) 0.0064(4) 0.0012(4)
Cs2 0.0515(5) 0.0588(6) 0.0684(5) -0.0174(4) -0.0160(4) -0.0045(4)
Cu1 0.0790(8) 0.0664(9) 0.0572(7) 0.0061(6) 0.0010(6) -0.0117(7)
Cu2 0.0720(8) 0.0687(9) 0.0702(8) -0.0123(7) -0.0066(6) -0.0122(7)
Cu3A 0.0435(10) 0.0530(12) 0.0825(14) -0.0062(10) -0.0028(9) -0.0104(9)
Cu4A 0.0674(13) 0.071(2) 0.0797(15) -0.0091(12) -0.0064(11) 0.0063(11)
Cu5A 0.0567(11) 0.079(2) 0.0599(12) -0.0053(11) -0.0104(9) -0.0044(11)
Cu3B 0.057(2) 0.053(2) 0.076(2) 0.003(2) 0.0172(15) -0.0081(14)
Cu4B 0.066(2) 0.075(2) 0.080(2) 0.009(2) 0.017(2) 0.006(2)
Cu5B 0.060(2) 0.087(2) 0.048(2) 0.010(2) 0.0025(13) -0.005(2)
I1 0.0457(3) 0.0546(4) 0.0518(3) -0.0011(3) 0.0066(2) -0.0028(3)
I2 0.1009(5) 0.0534(4) 0.0554(4) -0.0006(3) 0.0015(4) 0.0139(4)
I3 0.0513(3) 0.0727(5) 0.0547(4) -0.0064(3) -0.0073(3) -0.0084(3)
I4 0.0527(4) 0.0783(5) 0.0457(3) 0.0052(3) 0.0006(3) -0.0079(3)
I5 0.0583(4) 0.0559(4) 0.0808(5) 0.0068(3) -0.0052(3) -0.0227(3)
I6 0.0475(4) 0.1223(7) 0.0532(4) 0.0046(4) 0.0043(3) 0.0098(4)
N1 0.069(5) 0.067(6) 0.061(5) -0.001(4) 0.000(4) -0.028(5)
N2 0.078(6) 0.062(6) 0.063(5) -0.016(4) -0.009(4) -0.026(5)
O1 0.067(4) 0.061(5) 0.075(5) 0.008(4) 0.000(4) -0.008(4)
O2 0.068(4) 0.067(5) 0.068(4) 0.009(4) -0.006(3) -0.016(4)
O3 0.057(4) 0.072(5) 0.059(4) 0.002(3) 0.005(3) -0.014(3)
O4 0.053(3) 0.047(4) 0.066(4) -0.004(3) 0.010(3) -0.013(3)
O5 0.061(4) 0.056(4) 0.068(4) 0.002(3) -0.002(3) -0.018(3)
O6 0.063(4) 0.065(4) 0.041(3) 0.003(3) 0.000(3) -0.005(3)
O7 0.060(4) 0.061(4) 0.055(4) 0.003(3) -0.003(3) 0.009(3)
O8 0.057(4) 0.053(4) 0.062(4) 0.002(3) 0.001(3) 0.002(3)
O9 0.077(4) 0.056(4) 0.050(4) -0.014(3) -0.001(3) -0.003(3)
O10 0.048(3) 0.059(4) 0.058(4) 0.000(3) -0.010(3) -0.003(3)
O11 0.064(4) 0.063(4) 0.037(3) 0.004(3) 0.000(3) -0.005(3)
O12 0.061(4) 0.042(4) 0.055(4) 0.000(3) -0.007(3) -0.012(3)
C1 0.069(7) 0.071(8) 0.064(6) -0.002(6) -0.010(5) 0.006(6)
C2 0.060(6) 0.078(8) 0.081(7) -0.003(6) -0.009(5) -0.019(6)
C3 0.061(6) 0.073(8) 0.113(10) 0.020(7) 0.017(6) -0.019(6)
C4 0.072(7) 0.055(7) 0.085(7) 0.016(6) 0.021(6) -0.018(5)
C5 0.082(7) 0.053(6) 0.059(6) 0.007(5) -0.003(5) -0.039(5)
C6 0.059(6) 0.050(6) 0.085(7) 0.003(5) -0.009(5) -0.015(5)
C7 0.054(5) 0.063(7) 0.062(6) 0.000(5) -0.001(5) 0.003(5)
C8 0.059(6) 0.085(8) 0.059(6) -0.015(6) 0.007(5) -0.014(6)
C9 0.072(7) 0.058(7) 0.069(7) 0.004(5) 0.019(5) -0.006(5)
C10 0.095(8) 0.087(9) 0.052(6) 0.006(6) 0.022(6) -0.010(7)
C11 0.087(7) 0.090(8) 0.035(5) 0.008(5) -0.005(5) -0.026(6)
C12 0.061(6) 0.079(8) 0.090(8) 0.025(7) -0.026(6) -0.017(6)
C13 0.066(6) 0.051(6) 0.051(5) 0.000(5) -0.014(5) -0.004(5)
C14 0.084(7) 0.056(6) 0.052(6) 0.006(5) -0.015(5) 0.002(5)
C15 0.076(7) 0.071(7) 0.039(5) -0.011(5) 0.000(5) -0.017(5)
C16 0.070(6) 0.057(6) 0.051(5) -0.019(5) 0.000(5) -0.008(5)
C17 0.067(6) 0.047(6) 0.057(6) -0.006(5) 0.007(5) -0.002(5)
C18 0.045(5) 0.054(6) 0.086(7) 0.001(5) 0.007(5) 0.000(4)
C19 0.061(6) 0.059(7) 0.078(7) 0.013(5) -0.020(5) -0.003(5)
C20 0.086(7) 0.053(6) 0.049(5) 0.012(5) -0.017(5) -0.006(5)
C21 0.042(5) 0.088(8) 0.037(5) -0.002(5) -0.002(4) -0.012(5)
C22 0.050(5) 0.073(7) 0.057(6) -0.026(5) 0.009(4) -0.011(5)
C23 0.071(6) 0.051(6) 0.059(6) -0.005(5) 0.027(5) 0.003(5)
C24 0.052(5) 0.054(6) 0.068(6) 0.009(5) 0.002(5) -0.005(5)
C25 0.039(4) 0.042(5) 0.056(5) -0.005(4) 0.000(4) -0.014(4)
C26 0.059(5) 0.049(6) 0.051(5) 0.001(4) 0.008(4) -0.012(4)
C27 0.064(6) 0.049(6) 0.050(5) -0.002(4) -0.003(5) -0.013(5)
C28 0.064(6) 0.063(7) 0.085(8) -0.019(6) -0.015(6) -0.007(5)

loop_
_atom_site_label
_atom_site_type_symbol
_atom_site_fract_x
_atom_site_fract_y
_atom_site_fract_z
_atom_site_U_iso_or_equiv
_atom_site_thermal_displace_type
_atom_site_occupancy
_atom_site_calc_flag
_atom_site_refinement_flags
Cs1 Cs 0.0000 0.5000 1.0000 0.0559(2) Uani 1 d S
Cs2 Cs 0.0000 0.5000 0.5000 0.0595(3) Uani 1 d S
Cu1 Cu 0.42968(12) -0.05949(12) 0.33208(6) 0.0674(4) Uani 1 d .
Cu2 Cu 0.36889(12) -0.06065(13) 0.20380(6) 0.0699(4) Uani 1 d .
Cu3A Cu 0.4429(2) 0.1551(2) 0.22283(10) 0.0592(5) Uani 0.60 d P
Cu4A Cu 0.6120(2) -0.0493(2) 0.20868(11) 0.0741(6) Uani 0.60 d P
Cu5A Cu 0.6523(2) 0.1283(2) 0.29042(9) 0.0654(6) Uani 0.60 d P
Cu3B Cu 0.4707(3) 0.1564(3) 0.29612(15) 0.0619(8) Uani 0.40 d P
Cu4B Cu 0.6411(3) -0.0505(3) 0.2804(2) 0.0752(10) Uani 0.40 d P
Cu5B Cu 0.6125(3) 0.1329(3) 0.19254(13) 0.0654(9) Uani 0.40 d P
I1 I 0.25066(5) 0.10334(6) 0.28188(3) 0.0511(2) Uani 1 d .
I2 I 0.53004(7) -0.23830(7) 0.25503(3) 0.0721(2) Uani 1 d .
I3 I 0.59362(5) 0.04987(7) 0.39338(3) 0.0595(2) Uani 1 d .
I4 I 0.47768(5) 0.05549(7) 0.11260(3) 0.0590(2) Uani 1 d .
I5 I 0.55307(6) 0.33982(6) 0.24608(3) 0.0637(2) Uani 1 d .
I6 I 0.82600(6) 0.01396(8) 0.22447(3) 0.0764(3) Uani 1 d .
N1 N 0.3531(8) -0.1503(8) 0.4001(4) 0.064(2) Uani 1 d .
N2 N 0.2312(8) -0.1382(8) 0.1687(4) 0.066(2) Uani 1 d .
O1 O -0.2176(6) 0.5156(6) 0.8757(3) 0.068(2) Uani 1 d .
O2 O -0.2845(6) 0.3749(6) 0.9792(3) 0.067(2) Uani 1 d .
O3 O -0.0987(6) 0.1906(6) 1.0241(3) 0.063(2) Uani 1 d .
O4 O 0.1543(5) 0.2136(6) 1.0034(3) 0.055(2) Uani 1 d .
O5 O 0.2028(6) 0.3527(6) 0.8978(3) 0.061(2) Uani 1 d .
O6 O 0.0329(6) 0.5480(6) 0.8552(3) 0.057(2) Uani 1 d .
O7 O -0.0237(6) 0.8261(6) 0.4486(3) 0.060(2) Uani 1 d .
O8 O 0.0836(6) 0.6580(6) 0.3599(3) 0.058(2) Uani 1 d .
O9 O 0.2780(6) 0.4747(6) 0.4015(3) 0.061(2) Uani 1 d .
O10 O 0.2903(5) 0.3978(6) 0.5264(3) 0.056(2) Uani 1 d .
O11 O 0.1941(6) 0.5806(6) 0.6082(2) 0.055(2) Uani 1 d .
O12 O -0.0103(5) 0.7577(5) 0.5761(3) 0.0521(15) Uani 1 d .
C1 C -0.3349(10) 0.5368(10) 0.9056(5) 0.069(3) Uani 1 d .
H1A H -0.3973(10) 0.5712(10) 0.8768(5) 0.080 Uiso 1 d R
H1B H -0.3320(10) 0.5941(10) 0.9384(5) 0.080 Uiso 1 d R
C2 C -0.3664(9) 0.4191(10) 0.9320(5) 0.072(3) Uani 1 d .
H2A H -0.4495(9) 0.4302(10) 0.9480(5) 0.080 Uiso 1 d R
H2B H -0.3616(9) 0.3595(10) 0.8999(5) 0.080 Uiso 1 d R
C3 C -0.3104(10) 0.2602(11) 1.0029(6) 0.082(4) Uani 1 d .
H3A H -0.3012(10) 0.2016(11) 0.9702(6) 0.080 Uiso 1 d R
H3B H -0.3937(10) 0.2668(11) 1.0184(6) 0.080 Uiso 1 d R
C4 C -0.2189(9) 0.2162(10) 1.0525(5) 0.070(3) Uani 1 d .
H4A H -0.2182(9) 0.2808(10) 1.0818(5) 0.080 Uiso 1 d R
H4B H -0.2405(9) 0.1443(10) 1.0738(5) 0.080 Uiso 1 d R
C5 C -0.0068(9) 0.1476(9) 1.0677(4) 0.062(3) Uani 1 d .
H5A H -0.0306(9) 0.0794(9) 1.0913(4) 0.080 Uiso 1 d R
H5B H 0.0021(9) 0.2131(9) 1.0955(4) 0.080 Uiso 1 d R
C6 C 0.1123(9) 0.1134(9) 1.0346(5) 0.064(3) Uani 1 d .
H6A H 0.1739(9) 0.0796(9) 1.0639(5) 0.080 Uiso 1 d R
H6B H 0.1012(9) 0.0502(9) 1.0058(5) 0.080 Uiso 1 d R
C7 C 0.2527(8) 0.1757(10) 0.9630(4) 0.061(3) Uani 1 d .
H7A H 0.2257(8) 0.1253(10) 0.9314(4) 0.080 Uiso 1 d R
H7B H 0.3185(8) 0.1277(10) 0.9855(4) 0.080 Uiso 1 d R
C8 C 0.2978(9) 0.2856(10) 0.9324(5) 0.067(3) Uani 1 d .
H8A H 0.3235(9) 0.3370(10) 0.9639(5) 0.080 Uiso 1 d R
H8B H 0.3678(9) 0.2604(10) 0.9062(5) 0.080 Uiso 1 d R
C9 C 0.2414(9) 0.4572(10) 0.8682(5) 0.067(3) Uani 1 d .
H9A H 0.3193(9) 0.4350(10) 0.8476(5) 0.080 Uiso 1 d R
H9B H 0.2522(9) 0.5171(10) 0.8988(5) 0.080 Uiso 1 d R
C10 C 0.1451(10) 0.5096(11) 0.8237(5) 0.078(3) Uani 1 d .
H10A H 0.1712(10) 0.5799(11) 0.8028(5) 0.080 Uiso 1 d R
H10B H 0.1332(10) 0.4494(11) 0.7935(5) 0.080 Uiso 1 d R
C11 C -0.0631(9) 0.5922(11) 0.8133(4) 0.069(3) Uani 1 d .
H11A H -0.0715(9) 0.5294(11) 0.7839(4) 0.080 Uiso 1 d R
H11B H -0.0423(9) 0.6635(11) 0.7912(4) 0.080 Uiso 1 d R
C12 C -0.1839(9) 0.6229(11) 0.8473(5) 0.076(3) Uani 1 d .
H12A H -0.1743(9) 0.6820(11) 0.8785(5) 0.080 Uiso 1 d R
H12B H -0.2477(9) 0.6582(11) 0.8194(5) 0.080 Uiso 1 d R
C13 C -0.0676(9) 0.8280(9) 0.3870(4) 0.056(2) Uani 1 d .
H13A H -0.1021(9) 0.9105(9) 0.3755(4) 0.080 Uiso 1 d R
H13B H -0.1310(9) 0.7755(9) 0.3836(4) 0.080 Uiso 1 d R
C14 C 0.0395(10) 0.7837(9) 0.3451(4) 0.065(3) Uani 1 d .
H14A H 0.0145(10) 0.7918(9) 0.3026(4) 0.080 Uiso 1 d R
H14B H 0.1050(10) 0.8328(9) 0.3510(4) 0.080 Uiso 1 d R
C15 C 0.1881(9) 0.6136(9) 0.3233(4) 0.061(3) Uani 1 d .
H15A H 0.2536(9) 0.6621(9) 0.3304(4) 0.080 Uiso 1 d R
H15B H 0.1673(9) 0.6205(9) 0.2802(4) 0.080 Uiso 1 d R
C16 C 0.2313(9) 0.4808(9) 0.3394(4) 0.059(2) Uani 1 d .
H16A H 0.1634(9) 0.4337(9) 0.3364(4) 0.080 Uiso 1 d R
H16B H 0.2954(9) 0.4473(9) 0.3115(4) 0.080 Uiso 1 d R
C17 C 0.3206(9) 0.3512(9) 0.4188(4) 0.058(2) Uani 1 d .
H17A H 0.3809(9) 0.3135(9) 0.3900(4) 0.080 Uiso 1 d R
H17B H 0.2519(9) 0.3047(9) 0.4200(4) 0.080 Uiso 1 d R
C18 C 0.3788(8) 0.3507(9) 0.4823(5) 0.062(3) Uani 1 d .
H18A H 0.4130(8) 0.2687(9) 0.4947(5) 0.080 Uiso 1 d R
H18B H 0.4447(8) 0.4008(9) 0.4810(5) 0.080 Uiso 1 d R
C19 C 0.3457(9) 0.4093(10) 0.5852(5) 0.066(3) Uani 1 d .
H19A H 0.4110(9) 0.4598(10) 0.5811(5) 0.080 Uiso 1 d R
H19B H 0.3809(9) 0.3294(10) 0.6002(5) 0.080 Uiso 1 d R
C20 C 0.2473(10) 0.4648(9) 0.6304(4) 0.063(3) Uani 1 d .
H20A H 0.1841(10) 0.4122(9) 0.6356(4) 0.080 Uiso 1 d R
H20B H 0.2845(10) 0.4730(9) 0.6699(4) 0.080 Uiso 1 d R
C21 C 0.1148(8) 0.6431(10) 0.6525(4) 0.055(2) Uani 1 d .
H21A H 0.1618(8) 0.6513(10) 0.6891(4) 0.080 Uiso 1 d R
H21B H 0.0483(8) 0.5973(10) 0.6631(4) 0.080 Uiso 1 d R
C22 C 0.0661(8) 0.7683(9) 0.6284(4) 0.059(3) Uani 1 d .
H22A H 0.0188(8) 0.8131(9) 0.6603(4) 0.080 Uiso 1 d R
H22B H 0.1327(8) 0.8132(9) 0.6165(4) 0.080 Uiso 1 d R
C23 C -0.0653(9) 0.8747(9) 0.5534(4) 0.061(3) Uani 1 d .
H23A H -0.0023(9) 0.9280(9) 0.5503(4) 0.080 Uiso 1 d R
H23B H -0.1274(9) 0.9096(9) 0.5820(4) 0.080 Uiso 1 d R
C24 C -0.1196(8) 0.8650(9) 0.4922(4) 0.059(2) Uani 1 d .
H24A H -0.1772(8) 0.8059(9) 0.4941(4) 0.080 Uiso 1 d R
H24B H -0.1634(8) 0.9431(9) 0.4792(4) 0.080 Uiso 1 d R
C25 C 0.3152(7) -0.2054(8) 0.4396(4) 0.045(2) Uani 1 d .
C26 C 0.2671(8) -0.2763(8) 0.4882(4) 0.053(2) Uani 1 d .
H26A H 0.1784(8) -0.2678(8) 0.4855(4) 0.080 Uiso 1 d R
H26B H 0.2903(8) -0.2481(8) 0.5276(4) 0.080 Uiso 1 d R
H26C H 0.3006(8) -0.3613(8) 0.4838(4) 0.080 Uiso 1 d R
C27 C 0.1499(9) -0.1843(9) 0.1517(4) 0.054(2) Uani 1 d .
C28 C 0.0475(9) -0.2402(10) 0.1279(5) 0.071(3) Uani 1 d .
H28A H 0.0678(9) -0.3282(10) 0.1295(5) 0.080 Uiso 1 d R
H28B H 0.0302(9) -0.2135(10) 0.0860(5) 0.080 Uiso 1 d R
H28C H -0.0241(9) -0.2163(10) 0.1532(5) 0.080 Uiso 1 d R

loop_
_atom_type_symbol
_atom_type_description
_atom_type_scat_dispersion_real
_atom_type_scat_dispersion_imag
_atom_type_scat_source
C C 0.0033 0.0016 'International Tables Vol C Tables 4.2.6.8 and 6.1.1.4'
H H 0.0000 0.0000 'International Tables Vol C Tables 4.2.6.8 and 6.1.1.4'
O O 0.0106 0.0060 'International Tables Vol C Tables 4.2.6.8 and 6.1.1.4'
Cu Cu 0.3201 1.2651 'International Tables Vol C Tables 4.2.6.8 and 6.1.1.4'
Cs Cs -0.3680 2.1192 'International Tables Vol C Tables 4.2.6.8 and 6.1.1.4'
I I -0.4742 1.8119 'International Tables Vol C Tables 4.2.6.8 and 6.1.1.4'
N N 0.0061 0.0033 'International Tables Vol C Tables 4.2.6.8 and 6.1.1.4'

loop_
_geom_angle_atom_site_label_1
_geom_angle_atom_site_label_2
_geom_angle_atom_site_label_3
_geom_angle
_geom_angle_site_symmetry_1
_geom_angle_site_symmetry_3
O6 Cs1 O6 180.000(1) . 2_567
O6 Cs1 O4 83.8(2) . 2_567
O6 Cs1 O4 96.2(2) 2_567 2_567
O6 Cs1 O4 96.2(2) . .
O6 Cs1 O4 83.8(2) 2_567 .
O4 Cs1 O4 180.000(1) 2_567 .
O6 Cs1 O5 49.93(15) . .
O6 Cs1 O5 130.07(15) 2_567 .
O4 Cs1 O5 130.78(15) 2_567 .
O4 Cs1 O5 49.22(15) . .
O6 Cs1 O5 130.07(15) . 2_567
O6 Cs1 O5 49.93(15) 2_567 2_567
O4 Cs1 O5 49.22(15) 2_567 2_567
O4 Cs1 O5 130.78(15) . 2_567
O5 Cs1 O5 180.000(1) . 2_567
O6 Cs1 O2 87.2(2) . 2_567
O6 Cs1 O2 92.8(2) 2_567 2_567
O4 Cs1 O2 89.7(2) 2_567 2_567
O4 Cs1 O2 90.3(2) . 2_567
O5 Cs1 O2 74.5(2) . 2_567
O5 Cs1 O2 105.5(2) 2_567 2_567
O6 Cs1 O2 92.8(2) . .
O6 Cs1 O2 87.2(2) 2_567 .
O4 Cs1 O2 90.3(2) 2_567 .
O4 Cs1 O2 89.7(2) . .
O5 Cs1 O2 105.5(2) . .
O5 Cs1 O2 74.5(2) 2_567 .
O2 Cs1 O2 180.0 2_567 .
O6 Cs1 O1 48.9(2) . .
O6 Cs1 O1 131.1(2) 2_567 .
O4 Cs1 O1 72.8(2) 2_567 .
O4 Cs1 O1 107.2(2) . .
O5 Cs1 O1 84.9(2) . .
O5 Cs1 O1 95.1(2) 2_567 .
O2 Cs1 O1 133.31(15) 2_567 .
O2 Cs1 O1 46.69(15) . .
O6 Cs1 O1 131.1(2) . 2_567
O6 Cs1 O1 48.9(2) 2_567 2_567
O4 Cs1 O1 107.2(2) 2_567 2_567
O4 Cs1 O1 72.8(2) . 2_567
O5 Cs1 O1 95.1(2) . 2_567
O5 Cs1 O1 84.9(2) 2_567 2_567
O2 Cs1 O1 46.69(15) 2_567 2_567
O2 Cs1 O1 133.31(15) . 2_567
O1 Cs1 O1 180.000(1) . 2_567
O6 Cs1 O3 71.3(2) . 2_567
O6 Cs1 O3 108.7(2) 2_567 2_567
O4 Cs1 O3 46.86(14) 2_567 2_567
O4 Cs1 O3 133.14(14) . 2_567
O5 Cs1 O3 96.04(15) . 2_567
O5 Cs1 O3 83.96(15) 2_567 2_567
O2 Cs1 O3 45.46(14) 2_567 2_567
O2 Cs1 O3 134.54(14) . 2_567
O1 Cs1 O3 97.75(15) . 2_567
O1 Cs1 O3 82.25(15) 2_567 2_567
O6 Cs1 O3 108.7(2) . .
O6 Cs1 O3 71.3(2) 2_567 .
O4 Cs1 O3 133.14(14) 2_567 .
O4 Cs1 O3 46.86(14) . .
O5 Cs1 O3 83.96(15) . .
O5 Cs1 O3 96.04(15) 2_567 .
O2 Cs1 O3 134.54(14) 2_567 .
O2 Cs1 O3 45.46(14) . .
O1 Cs1 O3 82.25(15) . .
O1 Cs1 O3 97.75(15) 2_567 .
O3 Cs1 O3 180.0 2_567 .
O10 Cs2 O10 180.0 2_566 .
O10 Cs2 O12 82.9(2) 2_566 .
O10 Cs2 O12 97.1(2) . .
O10 Cs2 O12 97.1(2) 2_566 2_566
O10 Cs2 O12 82.9(2) . 2_566
O12 Cs2 O12 180.0 . 2_566
O10 Cs2 O11 49.7(2) 2_566 2_566
O10 Cs2 O11 130.3(2) . 2_566
O12 Cs2 O11 129.69(14) . 2_566
O12 Cs2 O11 50.31(14) 2_566 2_566
O10 Cs2 O11 130.3(2) 2_566 .
O10 Cs2 O11 49.7(2) . .
O12 Cs2 O11 50.31(14) . .
O12 Cs2 O11 129.69(14) 2_566 .
O11 Cs2 O11 180.0 2_566 .
O10 Cs2 O8 89.12(14) 2_566 .
O10 Cs2 O8 90.88(14) . .
O12 Cs2 O8 89.93(15) . .
O12 Cs2 O8 90.07(15) 2_566 .
O11 Cs2 O8 75.56(14) 2_566 .
O11 Cs2 O8 104.44(14) . .
O10 Cs2 O8 90.88(14) 2_566 2_566
O10 Cs2 O8 89.12(14) . 2_566
O12 Cs2 O8 90.07(15) . 2_566
O12 Cs2 O8 89.93(15) 2_566 2_566
O11 Cs2 O8 104.44(14) 2_566 2_566
O11 Cs2 O8 75.56(14) . 2_566
O8 Cs2 O8 180.0 . 2_566
O10 Cs2 O9 132.55(14) 2_566 .
O10 Cs2 O9 47.45(14) . .
O12 Cs2 O9 107.21(15) . .
O12 Cs2 O9 72.79(15) 2_566 .
O11 Cs2 O9 96.54(14) 2_566 .
O11 Cs2 O9 83.46(14) . .
O8 Cs2 O9 45.99(13) . .
O8 Cs2 O9 134.01(13) 2_566 .
O10 Cs2 O9 47.45(14) 2_566 2_566
O10 Cs2 O9 132.55(14) . 2_566
O12 Cs2 O9 72.79(15) . 2_566
O12 Cs2 O9 107.21(15) 2_566 2_566
O11 Cs2 O9 83.46(14) 2_566 2_566
O11 Cs2 O9 96.54(14) . 2_566
O8 Cs2 O9 134.01(13) . 2_566
O8 Cs2 O9 45.99(13) 2_566 2_566
O9 Cs2 O9 180.0 . 2_566
O10 Cs2 O7 71.30(15) 2_566 .
O10 Cs2 O7 108.70(15) . .
O12 Cs2 O7 47.64(14) . .
O12 Cs2 O7 132.36(14) 2_566 .
O11 Cs2 O7 95.07(14) 2_566 .
O11 Cs2 O7 84.93(14) . .
O8 Cs2 O7 45.28(14) . .
O8 Cs2 O7 134.72(14) 2_566 .
O9 Cs2 O7 81.96(14) . .
O9 Cs2 O7 98.04(14) 2_566 .
O10 Cs2 O7 108.70(15) 2_566 2_566
O10 Cs2 O7 71.30(15) . 2_566
O12 Cs2 O7 132.36(14) . 2_566
O12 Cs2 O7 47.64(14) 2_566 2_566
O11 Cs2 O7 84.93(14) 2_566 2_566
O11 Cs2 O7 95.07(14) . 2_566
O8 Cs2 O7 134.72(14) . 2_566
O8 Cs2 O7 45.28(14) 2_566 2_566
O9 Cs2 O7 98.04(14) . 2_566
O9 Cs2 O7 81.96(14) 2_566 2_566
O7 Cs2 O7 180.0 . 2_566
N1 Cu1 Cu4B 139.9(3) . .
N1 Cu1 Cu3B 143.0(3) . .
Cu4B Cu1 Cu3B 64.90(11) . .
N1 Cu1 I3 101.8(2) . .
Cu4B Cu1 I3 62.74(10) . .
Cu3B Cu1 I3 61.36(8) . .
N1 Cu1 I1 107.7(2) . .
Cu4B Cu1 I1 112.33(9) . .
Cu3B Cu1 I1 58.34(7) . .
I3 Cu1 I1 112.14(6) . .
N1 Cu1 I2 104.4(3) . .
Cu4B Cu1 I2 58.77(10) . .
Cu3B Cu1 I2 112.61(9) . .
I3 Cu1 I2 114.64(6) . .
I1 Cu1 I2 114.77(5) . .
N1 Cu1 Cu2 126.1(2) . .
Cu4B Cu1 Cu2 78.01(10) . .
Cu3B Cu1 Cu2 78.25(9) . .
I3 Cu1 Cu2 132.14(6) . .
I1 Cu1 Cu2 57.84(5) . .
I2 Cu1 Cu2 57.24(5) . .
N2 Cu2 Cu3A 142.5(3) . .
N2 Cu2 Cu4A 148.3(3) . .
Cu3A Cu2 Cu4A 61.73(7) . .
N2 Cu2 I2 108.0(3) . .
Cu3A Cu2 I2 109.40(6) . .
Cu4A Cu2 I2 57.01(6) . .
N2 Cu2 I4 108.9(3) . .
Cu3A Cu2 I4 59.63(6) . .
Cu4A Cu2 I4 60.58(6) . .
I2 Cu2 I4 110.55(6) . .
N2 Cu2 I1 102.6(3) . .
Cu3A Cu2 I1 57.66(6) . .
Cu4A Cu2 I1 109.16(7) . .
I2 Cu2 I1 115.97(5) . .
I4 Cu2 I1 110.32(6) . .
N2 Cu2 Cu1 125.2(3) . .
Cu3A Cu2 Cu1 74.16(7) . .
Cu4A Cu2 Cu1 73.85(7) . .
I2 Cu2 Cu1 58.53(5) . .
I4 Cu2 Cu1 125.78(6) . .
I1 Cu2 Cu1 57.76(5) . .
Cu3B Cu3A Cu5B 98.8(2) . .
Cu3B Cu3A I5 70.90(14) . .
Cu5B Cu3A I5 68.29(13) . .
Cu3B Cu3A I1 71.45(13) . .
Cu5B Cu3A I1 157.69(14) . .
I5 Cu3A I1 123.72(9) . .
Cu3B Cu3A Cu2 105.0(2) . .
Cu5B Cu3A Cu2 103.22(14) . .
I5 Cu3A Cu2 169.28(8) . .
I1 Cu3A Cu2 62.06(6) . .
Cu3B Cu3A I4 151.51(15) . .
Cu5B Cu3A I4 64.17(12) . .
I5 Cu3A I4 117.86(8) . .
I1 Cu3A I4 115.33(8) . .
Cu2 Cu3A I4 61.00(6) . .
Cu3B Cu3A Cu5A 46.21(12) . .
Cu5B Cu3A Cu5A 52.58(11) . .
I5 Cu3A Cu5A 59.16(7) . .
I1 Cu3A Cu5A 114.32(9) . .
Cu2 Cu3A Cu5A 110.68(9) . .
I4 Cu3A Cu5A 112.28(9) . .
Cu3B Cu3A Cu4A 91.21(14) . .
Cu5B Cu3A Cu4A 47.83(13) . .
I5 Cu3A Cu4A 109.97(8) . .
I1 Cu3A Cu4A 111.08(9) . .
Cu2 Cu3A Cu4A 59.69(7) . .
I4 Cu3A Cu4A 60.35(7) . .
Cu5A Cu3A Cu4A 60.60(8) . .
Cu4B Cu4A Cu5B 97.6(2) . .
Cu4B Cu4A I6 70.7(2) . .
Cu5B Cu4A I6 68.29(12) . .
Cu4B Cu4A I2 73.5(2) . .
Cu5B Cu4A I2 155.23(14) . .
I6 Cu4A I2 126.79(9) . .
Cu4B Cu4A Cu2 104.2(2) . .
Cu5B Cu4A Cu2 99.93(12) . .
I6 Cu4A Cu2 165.72(11) . .
I2 Cu4A Cu2 61.52(7) . .
Cu4B Cu4A I4 148.3(2) . .
Cu5B Cu4A I4 62.26(11) . .
I6 Cu4A I4 117.36(10) . .
I2 Cu4A I4 113.90(9) . .
Cu2 Cu4A I4 59.94(6) . .
Cu4B Cu4A Cu3A 89.9(2) . .
Cu5B Cu4A Cu3A 45.37(11) . .
I6 Cu4A Cu3A 107.51(10) . .
I2 Cu4A Cu3A 110.52(10) . .
Cu2 Cu4A Cu3A 58.58(7) . .
I4 Cu4A Cu3A 58.41(7) . .
Cu4B Cu4A Cu5A 46.1(2) . .
Cu5B Cu4A Cu5A 51.49(11) . .
I6 Cu4A Cu5A 57.98(7) . .
I2 Cu4A Cu5A 115.88(10) . .
Cu2 Cu4A Cu5A 108.61(10) . .
I4 Cu4A Cu5A 109.48(9) . .
Cu3A Cu4A Cu5A 59.24(8) . .
Cu3B Cu5A Cu4B 88.2(2) . .
Cu3B Cu5A Cu5B 81.91(14) . .
Cu4B Cu5A Cu5B 81.9(2) . .
Cu3B Cu5A I3 72.66(12) . .
Cu4B Cu5A I3 73.83(12) . .
Cu5B Cu5A I3 145.02(14) . .
Cu3B Cu5A I6 140.41(14) . .
Cu4B Cu5A I6 65.59(11) . .
Cu5B Cu5A I6 66.08(10) . .
I3 Cu5A I6 122.40(9) . .
Cu3B Cu5A I5 65.81(11) . .
Cu4B Cu5A I5 139.37(14) . .
Cu5B Cu5A I5 64.63(11) . .
I3 Cu5A I5 122.05(9) . .
I6 Cu5A I5 115.40(9) . .
Cu3B Cu5A Cu3A 36.49(11) . .
Cu4B Cu5A Cu3A 82.83(13) . .
Cu5B Cu5A Cu3A 45.44(10) . .
I3 Cu5A Cu3A 105.70(9) . .
I6 Cu5A Cu3A 107.72(9) . .
I5 Cu5A Cu3A 57.51(6) . .
Cu3B Cu5A Cu4A 84.02(13) . .
Cu4B Cu5A Cu4A 34.92(12) . .
Cu5B Cu5A Cu4A 46.98(12) . .
I3 Cu5A Cu4A 105.56(10) . .
I6 Cu5A Cu4A 57.31(7) . .
I5 Cu5A Cu4A 108.23(8) . .
Cu3A Cu5A Cu4A 60.16(8) . .
Cu3A Cu3B Cu5A 97.3(2) . .
Cu3A Cu3B I5 71.95(13) . .
Cu5A Cu3B I5 69.13(11) . .
Cu3A Cu3B I1 71.78(14) . .
Cu5A Cu3B I1 155.5(2) . .
I5 Cu3B I1 124.59(12) . .
Cu3A Cu3B Cu1 102.5(2) . .
Cu5A Cu3B Cu1 99.66(14) . .
I5 Cu3B Cu1 166.12(13) . .
I1 Cu3B Cu1 63.00(8) . .
Cu3A Cu3B I3 148.2(2) . .
Cu5A Cu3B I3 62.70(10) . .
I5 Cu3B I3 117.32(13) . .
I1 Cu3B I3 115.70(11) . .
Cu1 Cu3B I3 60.87(8) . .
Cu3A Cu3B Cu5B 45.08(12) . .
Cu5A Cu3B Cu5B 52.24(11) . .
I5 Cu3B Cu5B 58.57(10) . .
I1 Cu3B Cu5B 114.11(15) . .
Cu1 Cu3B Cu5B 108.31(14) . .
I3 Cu3B Cu5B 111.06(12) . .
Cu3A Cu3B Cu4B 88.1(2) . .
Cu5A Cu3B Cu4B 46.39(12) . .
I5 Cu3B Cu4B 109.09(13) . .
I1 Cu3B Cu4B 110.05(14) . .
Cu1 Cu3B Cu4B 57.45(10) . .
I3 Cu3B Cu4B 60.14(10) . .
Cu5B Cu3B Cu4B 59.91(12) . .
Cu4A Cu4B Cu5A 98.9(2) . .
Cu4A Cu4B I6 72.78(15) . .
Cu5A Cu4B I6 68.16(13) . .
Cu4A Cu4B Cu1 104.0(2) . .
Cu5A Cu4B Cu1 98.96(15) . .
I6 Cu4B Cu1 165.5(2) . .
Cu4A Cu4B I2 70.6(2) . .
Cu5A Cu4B I2 154.8(2) . .
I6 Cu4B I2 126.23(15) . .
Cu1 Cu4B I2 63.38(10) . .
Cu4A Cu4B I3 149.0(2) . .
Cu5A Cu4B I3 61.32(12) . .
I6 Cu4B I3 115.3(2) . .
Cu1 Cu4B I3 60.25(8) . .
I2 Cu4B I3 116.48(12) . .
Cu4A Cu4B Cu5B 47.24(15) . .
Cu5A Cu4B Cu5B 51.71(12) . .
I6 Cu4B Cu5B 59.27(10) . .
Cu1 Cu4B Cu5B 107.87(13) . .
I2 Cu4B Cu5B 114.1(2) . .
I3 Cu4B Cu5B 108.93(15) . .
Cu4A Cu4B Cu3B 90.7(2) . .
Cu5A Cu4B Cu3B 45.41(11) . .
I6 Cu4B Cu3B 107.95(14) . .
Cu1 Cu4B Cu3B 57.65(10) . .
I2 Cu4B Cu3B 110.47(14) . .
I3 Cu4B Cu3B 58.32(10) . .
Cu5B Cu4B Cu3B 59.20(11) . .
Cu3A Cu5B Cu4A 86.8(2) . .
Cu3A Cu5B Cu5A 81.99(14) . .
Cu4A Cu5B Cu5A 81.54(14) . .
Cu3A Cu5B I4 71.68(12) . .
Cu4A Cu5B I4 72.24(13) . .
Cu5A Cu5B I4 143.4(2) . .
Cu3A Cu5B I5 67.10(12) . .
Cu4A Cu5B I5 140.0(2) . .
Cu5A Cu5B I5 65.79(11) . .
I4 Cu5B I5 122.34(12) . .
Cu3A Cu5B I6 138.3(2) . .
Cu4A Cu5B I6 65.47(11) . .
Cu5A Cu5B I6 64.39(9) . .
I4 Cu5B I6 122.62(14) . .
I5 Cu5B I6 115.01(13) . .
Cu3A Cu5B Cu3B 36.16(11) . .
Cu4A Cu5B Cu3B 83.66(14) . .
Cu5A Cu5B Cu3B 45.85(10) . .
I4 Cu5B Cu3B 104.94(13) . .
I5 Cu5B Cu3B 57.23(10) . .
I6 Cu5B Cu3B 106.90(12) . .
Cu3A Cu5B Cu4B 82.96(14) . .
Cu4A Cu5B Cu4B 35.14(12) . .
Cu5A Cu5B Cu4B 46.39(12) . .
I4 Cu5B Cu4B 104.1(2) . .
I5 Cu5B Cu4B 108.79(13) . .
I6 Cu5B Cu4B 56.28(9) . .
Cu3B Cu5B Cu4B 60.88(11) . .
Cu3B I1 Cu3A 36.77(8) . .
Cu3B I1 Cu1 58.66(7) . .
Cu3A I1 Cu1 78.43(6) . .
Cu3B I1 Cu2 81.74(8) . .
Cu3A I1 Cu2 60.28(6) . .
Cu1 I1 Cu2 64.40(5) . .
Cu4A I2 Cu4B 35.92(9) . .
Cu4A I2 Cu2 61.47(6) . .
Cu4B I2 Cu2 81.12(8) . .
Cu4A I2 Cu1 78.40(7) . .
Cu4B I2 Cu1 57.85(8) . .
Cu2 I2 Cu1 64.22(5) . .
Cu5A I3 Cu1 85.40(6) . .
Cu5A I3 Cu3B 44.64(8) . .
Cu1 I3 Cu3B 57.76(8) . .
Cu5A I3 Cu4B 44.85(9) . .
Cu1 I3 Cu4B 57.01(8) . .
Cu3B I3 Cu4B 61.54(10) . .
Cu5B I4 Cu3A 44.14(8) . .
Cu5B I4 Cu2 88.23(8) . .
Cu3A I4 Cu2 59.36(6) . .
Cu5B I4 Cu4A 45.50(9) . .
Cu3A I4 Cu4A 61.25(7) . .
Cu2 I4 Cu4A 59.47(6) . .
Cu3B I5 Cu3A 37.15(9) . .
Cu3B I5 Cu5B 64.19(10) . .
Cu3A I5 Cu5B 44.61(8) . .
Cu3B I5 Cu5A 45.05(8) . .
Cu3A I5 Cu5A 63.33(7) . .
Cu5B I5 Cu5A 49.58(8) . .
Cu4B I6 Cu4A 36.49(10) . .
Cu4B I6 Cu5A 46.25(10) . .
Cu4A I6 Cu5A 64.70(8) . .
Cu4B I6 Cu5B 64.45(10) . .
Cu4A I6 Cu5B 46.25(10) . .
Cu5A I6 Cu5B 49.52(8) . .
C25 N1 Cu1 176.4(8) . .
C27 N2 Cu2 176.3(9) . .
C12 O1 C1 112.4(8) . .
C12 O1 Cs1 96.4(5) . .
C1 O1 Cs1 103.9(5) . .
C2 O2 C3 111.5(8) . .
C2 O2 Cs1 120.8(6) . .
C3 O2 Cs1 125.3(6) . .
C5 O3 C4 111.7(7) . .
C5 O3 Cs1 96.1(5) . .
C4 O3 Cs1 103.9(5) . .
C6 O4 C7 111.9(7) . .
C6 O4 Cs1 124.1(5) . .
C7 O4 Cs1 122.6(5) . .
C8 O5 C9 112.2(7) . .
C8 O5 Cs1 106.9(5) . .
C9 O5 Cs1 98.4(5) . .
C10 O6 C11 111.3(7) . .
C10 O6 Cs1 122.2(5) . .
C11 O6 Cs1 125.9(5) . .
C13 O7 C24 112.7(7) . .
C13 O7 Cs2 105.1(5) . .
C24 O7 Cs2 93.1(5) . .
C15 O8 C14 111.4(7) . .
C15 O8 Cs2 122.5(5) . .
C14 O8 Cs2 123.9(5) . .
C17 O9 C16 110.3(7) . .
C17 O9 Cs2 95.1(5) . .
C16 O9 Cs2 104.6(5) . .
C18 O10 C19 111.4(7) . .
C18 O10 Cs2 126.3(5) . .
C19 O10 Cs2 122.0(5) . .
C20 O11 C21 111.5(7) . .
C20 O11 Cs2 101.1(5) . .
C21 O11 Cs2 104.1(5) . .
C23 O12 C22 112.0(7) . .
C23 O12 Cs2 124.4(5) . .
C22 O12 Cs2 122.0(5) . .
O1 C1 C2 109.3(9) . .
O2 C2 C1 111.0(8) . .
O2 C3 C4 109.3(9) . .
O3 C4 C3 107.9(8) . .
O3 C5 C6 108.7(8) . .
O4 C6 C5 113.0(8) . .
O4 C7 C8 110.2(8) . .
O5 C8 C7 110.3(8) . .
O5 C9 C10 108.9(9) . .
O5 C9 Cs1 60.4(5) . .
C10 C9 Cs1 89.7(5) . .
O6 C10 C9 110.1(8) . .
O6 C11 C12 110.4(7) . .
O1 C12 C11 109.6(9) . .
O7 C13 C14 108.6(7) . .
O8 C14 C13 109.4(8) . .
O8 C15 C16 110.1(8) . .
O9 C16 C15 108.2(7) . .
O9 C17 C18 108.3(8) . .
O10 C18 C17 110.6(7) . .
O10 C19 C20 109.3(7) . .
O11 C20 C19 109.5(7) . .
O11 C20 Cs2 58.3(4) . .
C19 C20 Cs2 90.6(5) . .
O11 C21 C22 109.7(7) . .
O12 C22 C21 109.5(8) . .
O12 C23 C24 111.3(8) . .
O7 C24 C23 109.6(7) . .
N1 C25 C26 178.7(10) . .
N2 C27 C28 177.8(11) . .

loop_
_geom_bond_atom_site_label_1
_geom_bond_atom_site_label_2
_geom_bond_distance
_geom_bond_site_symmetry_2
Cs1 O6 3.194(6) .
Cs1 O6 3.194(6) 2_567
Cs1 O4 3.356(6) 2_567
Cs1 O4 3.356(6) .
Cs1 O5 3.389(7) .
Cs1 O5 3.389(7) 2_567
Cs1 O2 3.587(7) 2_567
Cs1 O2 3.587(7) .
Cs1 O1 3.585(7) .
Cs1 O1 3.585(7) 2_567
Cs1 O3 3.719(7) 2_567
Cs1 O3 3.719(7) .
Cs2 O10 3.261(5) 2_566
Cs2 O10 3.261(5) .
Cs2 O12 3.285(6) .
Cs2 O12 3.285(6) 2_566
Cs2 O11 3.374(6) 2_566
Cs2 O11 3.374(6) .
Cs2 O8 3.635(6) .
Cs2 O8 3.635(6) 2_566
Cs2 O9 3.674(7) .
Cs2 O9 3.674(7) 2_566
Cs2 O7 3.700(6) .
Cs2 O7 3.700(6) 2_566
Cu1 N1 2.000(8) .
Cu1 Cu4B 2.565(3) .
Cu1 Cu3B 2.571(3) .
Cu1 I3 2.655(2) .
Cu1 I1 2.682(2) .
Cu1 I2 2.709(2) .
Cu1 Cu2 2.860(2) .
Cu2 N2 1.982(8) .
Cu2 Cu3A 2.639(2) .
Cu2 Cu4A 2.670(3) .
Cu2 I2 2.671(2) .
Cu2 I4 2.683(2) .
Cu2 I1 2.684(2) .
Cu3A Cu3B 1.618(4) .
Cu3A Cu5B 1.941(4) .
Cu3A I5 2.547(2) .
Cu3A I1 2.567(2) .
Cu3A I4 2.646(2) .
Cu3A Cu5A 2.698(3) .
Cu3A Cu4A 2.724(3) .
Cu4A Cu4B 1.585(4) .
Cu4A Cu5B 2.022(4) .
Cu4A I6 2.546(3) .
Cu4A I2 2.549(3) .
Cu4A I4 2.700(2) .
Cu4A Cu5A 2.735(3) .
Cu5A Cu3B 1.964(3) .
Cu5A Cu4B 1.996(5) .
Cu5A Cu5B 2.164(4) .
Cu5A I3 2.484(2) .
Cu5A I6 2.565(2) .
Cu5A I5 2.593(2) .
Cu3B I5 2.531(3) .
Cu3B I1 2.562(3) .
Cu3B I3 2.668(3) .
Cu3B Cu5B 2.710(4) .
Cu3B Cu4B 2.756(4) .
Cu4B I6 2.517(3) .
Cu4B I2 2.591(4) .
Cu4B I3 2.719(4) .
Cu4B Cu5B 2.730(4) .
Cu5B I4 2.509(3) .
Cu5B I5 2.568(4) .
Cu5B I6 2.601(3) .
N1 C25 1.145(10) .
N2 C27 1.143(12) .
O1 C12 1.407(12) .
O1 C1 1.422(12) .
O2 C2 1.397(11) .
O2 C3 1.410(12) .
O3 C5 1.409(10) .
O3 C4 1.437(11) .
O4 C6 1.405(11) .
O4 C7 1.402(10) .
O5 C8 1.399(10) .
O5 C9 1.413(11) .
O6 C10 1.413(11) .
O6 C11 1.418(10) .
O7 C13 1.419(10) .
O7 C24 1.430(11) .
O8 C15 1.419(11) .
O8 C14 1.428(11) .
O9 C17 1.416(10) .
O9 C16 1.436(10) .
O10 C18 1.407(11) .
O10 C19 1.428(11) .
O11 C20 1.401(10) .
O11 C21 1.409(10) .
O12 C23 1.421(10) .
O12 C22 1.425(10) .
C1 C2 1.482(15) .
C3 C4 1.499(14) .
C5 C6 1.485(13) .
C7 C8 1.502(14) .
C9 C10 1.480(13) .
C11 C12 1.504(14) .
C13 C14 1.506(13) .
C15 C16 1.503(13) .
C17 C18 1.517(12) .
C19 C20 1.519(14) .
C21 C22 1.489(13) .
C23 C24 1.466(13) .
C25 C26 1.433(12) .
C27 C28 1.445(13) .
